data_4034153
loop_
_publ_author_name
'Sugiura, Shinya'
'Matsuda, Wakana'
'Zhang, Wanying'
'Seki, Shu'
'Yasuda, Nobuhiro'
'Maeda, Hiromitsu'

_publ_section_title
;
 Ion-Pairing Assemblies Comprising Anion Complexes of \p-Extended
 Anion-Responsive Molecules.
;
_journal_issue 14
_journal_name_full 'The Journal of organic chemistry'
_journal_page_first 8886
_journal_page_last 8898
_journal_paper_doi 10.1021/acs.joc.9b00754
_journal_volume 84
_journal_year 2019
_chemical_formula_sum 'C37.12 H25.24 B F2 N2 O2.71'
_chemical_formula_weight 591.40
_space_group_crystal_system monoclinic
_space_group_IT_number 9
_space_group_name_Hall 'C -2yc'
_space_group_name_H-M_alt 'C 1 c 1'
_atom_sites_solution_hydrogens mixed
_audit_creation_method SHELXL-2014/7
_cell_angle_alpha 90
_cell_angle_beta 103.516(5)
_cell_angle_gamma 90
_cell_formula_units_Z 4
_cell_length_a 20.4379(13)
_cell_length_b 4.9001(4)
_cell_length_c 29.209(2)
_cell_measurement_reflns_used 7182
_cell_measurement_temperature 90(2)
_cell_measurement_theta_max 28.101
_cell_measurement_theta_min 4.422
_cell_volume 2844.2(4)
_computing_cell_refinement 'Rapid Auto(Rigaku)'
_computing_data_collection 'Rapid Auto(Rigaku)'
_computing_data_reduction 'Rapid Auto(Rigaku)'
_computing_structure_refinement 'SHELXL-2014/7 (Sheldrick, 2014)'
_computing_structure_solution 'SHELXS-97 (Sheldrick, 1990)'
_diffrn_ambient_temperature 90(2)
_diffrn_detector_area_resol_mean 29
_diffrn_measured_fraction_theta_full 0.975
_diffrn_measured_fraction_theta_max 0.970
_diffrn_measurement_device_type 'Rigaku Saturn 724'
_diffrn_measurement_method 'Oscillation Photograph'
_diffrn_radiation_monochromator 'Si(111) Channel Cut'
_diffrn_radiation_type Synchrotron
_diffrn_radiation_wavelength 0.78228
_diffrn_reflns_av_R_equivalents 0.0635
_diffrn_reflns_av_unetI/netI 0.0869
_diffrn_reflns_Laue_measured_fraction_full 0.975
_diffrn_reflns_Laue_measured_fraction_max 0.970
_diffrn_reflns_limit_h_max 16
_diffrn_reflns_limit_h_min -24
_diffrn_reflns_limit_k_max 5
_diffrn_reflns_limit_k_min -5
_diffrn_reflns_limit_l_max 35
_diffrn_reflns_limit_l_min -33
_diffrn_reflns_number 7182
_diffrn_reflns_point_group_measured_fraction_full 0.975
_diffrn_reflns_point_group_measured_fraction_max 0.970
_diffrn_reflns_theta_full 27.993
_diffrn_reflns_theta_max 28.101
_diffrn_reflns_theta_min 4.422
_diffrn_source 'synchrotron radiation SPring-8 BL40XU'
_exptl_absorpt_coefficient_mu 0.117
_exptl_absorpt_correction_T_max 1.000
_exptl_absorpt_correction_T_min 0.643
_exptl_absorpt_correction_type multi-scan
_exptl_absorpt_process_details 'ABSCOR (T.Higashi, 2001)'
_exptl_crystal_colour red
_exptl_crystal_density_diffrn 1.381
_exptl_crystal_density_meas ?
_exptl_crystal_description plate
_exptl_crystal_F_000 1226
_exptl_crystal_size_max 0.015
_exptl_crystal_size_mid 0.015
_exptl_crystal_size_min 0.002
_refine_diff_density_max 0.374
_refine_diff_density_min -0.272
_refine_diff_density_rms 0.063
_refine_ls_abs_structure_details
;
 Refined as an inversion twin.
;
_refine_ls_abs_structure_Flack 0(3)
_refine_ls_extinction_method none
_refine_ls_goodness_of_fit_ref 1.090
_refine_ls_hydrogen_treatment constr
_refine_ls_matrix_type full
_refine_ls_number_parameters 391
_refine_ls_number_reflns 3998
_refine_ls_number_restraints 6
_refine_ls_restrained_S_all 1.090
_refine_ls_R_factor_all 0.1412
_refine_ls_R_factor_gt 0.0789
_refine_ls_shift/su_max 0.000
_refine_ls_shift/su_mean 0.000
_refine_ls_structure_factor_coef Fsqd
_refine_ls_weighting_details 'w=1/[\s^2^(Fo^2^)+(0.1311P)^2^+5.1912P] where P=(Fo^2^+2Fc^2^)/3'
_refine_ls_weighting_scheme calc
_refine_ls_wR_factor_gt 0.1943
_refine_ls_wR_factor_ref 0.2676
_reflns_Friedel_coverage 0.999
_reflns_Friedel_fraction_full 0.975
_reflns_Friedel_fraction_max 0.970
_reflns_number_gt 2425
_reflns_number_total 3998
_reflns_threshold_expression 'I > 2\s(I)'
_cod_data_source_file jo9b00754_si_002.cif
_cod_data_source_block 03_4a
_cod_depositor_comments
;
The following automatic conversions were performed:

data item '_exptl_crystal_density_meas' value 'not measured' was
changed to '?' -- the value is perceived as not measured.

Automatic conversion script
Id: cif_fix_values 6909 2019-04-08 15:41:33Z antanas 
;
_cod_original_sg_symbol_H-M 'C c'
_cod_database_code 4034153
_shelx_shelxl_version_number 2014/7
_shelx_space_group_comment
;
The symmetry employed for this shelxl refinement is uniquely defined
by the following loop, which should always be used as a source of
symmetry information in preference to the above space-group names.
They are only intended as comments.
;

loop_
_space_group_symop_operation_xyz
'x, y, z'
'x, -y, z+1/2'
'x+1/2, y+1/2, z'
'x+1/2, -y+1/2, z+1/2'

loop_
_atom_site_label
_atom_site_type_symbol
_atom_site_fract_x
_atom_site_fract_y
_atom_site_fract_z
_atom_site_U_iso_or_equiv
_atom_site_adp_type
_atom_site_occupancy
_atom_site_site_symmetry_order
_atom_site_calc_flag
_atom_site_refinement_flags_posn
_atom_site_refinement_flags_adp
_atom_site_refinement_flags_occupancy
_atom_site_disorder_assembly
_atom_site_disorder_group
B1A B 0.3688(13) 0.194(6) 0.4641(12) 0.053(8) Uiso 0.50(4) 1 d D . P A 1
F1A F 0.3394(9) 0.017(4) 0.4244(8) 0.074(6) Uani 0.50(4) 1 d . . P A 1
F2A F 0.3168(16) 0.295(6) 0.4775(11) 0.122(13) Uani 0.50(4) 1 d . . P A 1
B1B B 0.385(2) 0.247(8) 0.4764(15) 0.085(13) Uiso 0.50(4) 1 d . . P A 2
F1B F 0.3298(19) 0.117(6) 0.4482(10) 0.124(14) Uani 0.50(4) 1 d . . P A 2
F2B F 0.3618(11) 0.410(3) 0.5086(7) 0.077(8) Uani 0.50(4) 1 d . . P A 2
O1 O 0.4200(5) 0.0285(12) 0.5004(2) 0.072(2) Uani 1 1 d D . . . .
O2 O 0.4100(5) 0.4090(12) 0.4458(2) 0.0650(19) Uani 1 1 d D . . . .
N2 N 0.4591(5) 0.8040(14) 0.4001(2) 0.062(2) Uani 1 1 d . . . . .
H2 H 0.4151 0.8098 0.3962 0.074 Uiso 1 1 calc R U . . .
N1A N 0.4987(8) -0.281(3) 0.5718(5) 0.045(4) Uiso 0.590(17) 1 d . . P B 3
H1A H 0.4554 -0.3178 0.5632 0.054 Uiso 0.590(17) 1 calc R U P B 3
C1A C 0.6660(11) -0.339(4) 0.6453(5) 0.044(4) Uiso 0.590(17) 1 d . . P B 3
C2A C 0.7291(9) -0.189(3) 0.6481(6) 0.054(4) Uiso 0.590(17) 1 d . . P B 3
H2A H 0.7316 -0.0460 0.6267 0.065 Uiso 0.590(17) 1 calc R U P B 3
C3A C 0.7825(11) -0.261(4) 0.6813(6) 0.066(5) Uiso 0.590(17) 1 d . . P B 3
H3A H 0.8239 -0.1681 0.6837 0.079 Uiso 0.590(17) 1 calc R U P B 3
C4A C 0.7786(10) -0.464(4) 0.7117(6) 0.062(5) Uiso 0.590(17) 1 d . . P B 3
H4A H 0.8185 -0.5180 0.7338 0.074 Uiso 0.590(17) 1 calc R U P B 3
C5A C 0.7167(11) -0.602(4) 0.7121(5) 0.046(4) Uiso 0.590(17) 1 d . . P B 3
H5A H 0.7136 -0.7341 0.7354 0.055 Uiso 0.590(17) 1 calc R U P B 3
C6A C 0.6628(9) -0.532(3) 0.6770(5) 0.048(4) Uiso 0.590(17) 1 d . . P B 3
C7A C 0.5955(8) -0.678(3) 0.6746(4) 0.029(3) Uiso 0.590(17) 1 d . . P B 3
C8A C 0.5917(9) -0.886(3) 0.7072(5) 0.049(4) Uiso 0.590(17) 1 d . . P B 3
H8A H 0.6304 -0.9396 0.7303 0.059 Uiso 0.590(17) 1 calc R U P B 3
C9A C 0.5257(10) -1.018(3) 0.7043(5) 0.041(4) Uiso 0.590(17) 1 d . . P B 3
H9A H 0.5220 -1.1532 0.7268 0.049 Uiso 0.590(17) 1 calc R U P B 3
C10A C 0.4729(11) -0.954(4) 0.6721(7) 0.068(5) Uiso 0.590(17) 1 d . . P B 3
H10A H 0.4318 -1.0477 0.6706 0.081 Uiso 0.590(17) 1 calc R U P B 3
C11A C 0.4760(11) -0.735(3) 0.6375(6) 0.050(4) Uiso 0.590(17) 1 d . . P B 3
H11A H 0.4375 -0.6849 0.6139 0.060 Uiso 0.590(17) 1 calc R U P B 3
C12A C 0.5410(10) -0.601(3) 0.6415(6) 0.056(4) Uiso 0.590(17) 1 d . . P B 3
C13A C 0.5430(12) -0.402(3) 0.6070(4) 0.026(3) Uiso 0.590(17) 1 d . . P B 3
C14A C 0.6077(11) -0.261(3) 0.6091(5) 0.046(4) Uiso 0.590(17) 1 d . . P B 3
C15A C 0.5981(11) -0.071(4) 0.5719(7) 0.052(5) Uiso 0.590(17) 1 d . . P B 3
H15A H 0.6307 0.0449 0.5634 0.063 Uiso 0.590(17) 1 calc R U P B 3
C16A C 0.5321(14) -0.090(4) 0.5511(8) 0.060(6) Uiso 0.590(17) 1 d . . P B 3
N1B N 0.5743(13) -0.117(4) 0.5734(7) 0.045(6) Uiso 0.410(17) 1 d . . P B 4
H1B H 0.6069 -0.0118 0.5685 0.054 Uiso 0.410(17) 1 calc R U P B 4
C1B C 0.5089(9) -0.642(3) 0.6365(5) 0.035(5) Uiso 0.410(17) 1 d G . P B 4
C2B C 0.4458(8) -0.759(4) 0.6319(6) 0.064(8) Uiso 0.410(17) 1 d G . P B 4
H2B H 0.4090 -0.7003 0.6076 0.077 Uiso 0.410(17) 1 calc R U P B 4
C3B C 0.4365(10) -0.963(4) 0.6628(7) 0.073(8) Uiso 0.410(17) 1 d G . P B 4
H3B H 0.3933 -1.0436 0.6597 0.088 Uiso 0.410(17) 1 calc R U P B 4
C4B C 0.4902(12) -1.050(3) 0.6984(6) 0.076(9) Uiso 0.410(17) 1 d G . P B 4
H4B H 0.4838 -1.1891 0.7195 0.091 Uiso 0.410(17) 1 calc R U P B 4
C5B C 0.5533(10) -0.932(4) 0.7030(5) 0.049(6) Uiso 0.410(17) 1 d G . P B 4
H5B H 0.5901 -0.9912 0.7273 0.059 Uiso 0.410(17) 1 calc R U P B 4
C6B C 0.5627(8) -0.728(3) 0.6720(5) 0.051(6) Uiso 0.410(17) 1 d G . P B 4
C7B C 0.6301(12) -0.590(4) 0.6769(6) 0.045(6) Uiso 0.410(17) 1 d G . P B 4
C8B C 0.6851(14) -0.664(5) 0.7125(7) 0.098(12) Uiso 0.410(17) 1 d G . P B 4
H8B H 0.6807 -0.8027 0.7343 0.118 Uiso 0.410(17) 1 calc R U P B 4
C9B C 0.7466(12) -0.534(6) 0.7163(8) 0.086(11) Uiso 0.410(17) 1 d G . P B 4
H9B H 0.7843 -0.5841 0.7407 0.104 Uiso 0.410(17) 1 calc R U P B 4
C10B C 0.7531(12) -0.330(6) 0.6845(9) 0.136(18) Uiso 0.410(17) 1 d G . P B 4
H10B H 0.7951 -0.2416 0.6871 0.163 Uiso 0.410(17) 1 calc R U P B 4
C11B C 0.6980(14) -0.257(4) 0.6489(8) 0.068(8) Uiso 0.410(17) 1 d G . P B 4
H11B H 0.7024 -0.1176 0.6271 0.082 Uiso 0.410(17) 1 calc R U P B 4
C12B C 0.6365(12) -0.387(4) 0.6451(6) 0.066(9) Uiso 0.410(17) 1 d G . P B 4
C13B C 0.5782(16) -0.324(5) 0.6084(6) 0.027(4) Uiso 0.410(17) 1 d . . P B 4
C14B C 0.5129(17) -0.442(5) 0.6050(8) 0.047(7) Uiso 0.410(17) 1 d . . P B 4
C15B C 0.4711(12) -0.323(4) 0.5677(6) 0.024(4) Uiso 0.410(17) 1 d . . P B 4
H15B H 0.4250 -0.3672 0.5557 0.029 Uiso 0.410(17) 1 calc R U P B 4
C16B C 0.5080(13) -0.119(4) 0.5491(7) 0.030(6) Uiso 0.410(17) 1 d . . P B 4
C17 C 0.4860(7) 0.0696(19) 0.5130(3) 0.060(3) Uani 1 1 d . . . . .
C18 C 0.5165(6) 0.2648(18) 0.4909(3) 0.059(3) Uani 1 1 d . . . . .
H18 H 0.5640 0.2862 0.4990 0.071 Uiso 1 1 calc R U . . .
C19 C 0.4770(7) 0.4286(18) 0.4567(3) 0.061(3) Uani 1 1 d . . . . .
C20 C 0.5031(6) 0.6294(17) 0.4302(3) 0.058(3) Uani 1 1 d . . . . .
C21 C 0.5693(7) 0.6781(17) 0.4252(3) 0.063(3) Uani 1 1 d . . . . .
H21 H 0.6091 0.5872 0.4414 0.075 Uiso 1 1 calc R U . . .
C22 C 0.5645(6) 0.8900(17) 0.3914(3) 0.055(3) Uani 1 1 d . . . . .
C23 C 0.6151(6) 1.0160(18) 0.3708(3) 0.058(3) Uani 1 1 d . . . . .
C24 C 0.6825(7) 0.937(2) 0.3825(4) 0.071(3) Uani 1 1 d . . . . .
H24 H 0.6962 0.7977 0.4054 0.085 Uiso 1 1 calc R U . . .
C25 C 0.7306(7) 1.056(2) 0.3616(4) 0.080(3) Uani 1 1 d . . . . .
H25 H 0.7764 1.0006 0.3702 0.097 Uiso 1 1 calc R U . . .
C26 C 0.7093(6) 1.257(2) 0.3279(4) 0.069(3) Uani 1 1 d . . . . .
H26 H 0.7409 1.3417 0.3132 0.083 Uiso 1 1 calc R U . . .
C27 C 0.6432(6) 1.3348(19) 0.3157(3) 0.063(3) Uani 1 1 d . . . . .
H27 H 0.6300 1.4715 0.2922 0.076 Uiso 1 1 calc R U . . .
C28 C 0.5937(6) 1.2203(17) 0.3364(3) 0.054(2) Uani 1 1 d . . . . .
C29 C 0.5215(6) 1.2986(17) 0.3232(3) 0.058(3) Uani 1 1 d . . . . .
C30 C 0.4982(6) 1.5138(18) 0.2899(3) 0.058(3) Uani 1 1 d . . . . .
H30 H 0.5294 1.6093 0.2762 0.069 Uiso 1 1 calc R U . . .
C31 C 0.4314(7) 1.5822(18) 0.2777(3) 0.062(3) Uani 1 1 d . . . . .
H31 H 0.4172 1.7227 0.2552 0.074 Uiso 1 1 calc R U . . .
C32 C 0.3832(6) 1.4524(18) 0.2973(3) 0.059(3) Uani 1 1 d . . . . .
H32 H 0.3373 1.5055 0.2883 0.071 Uiso 1 1 calc R U . . .
C33 C 0.4031(6) 1.2473(18) 0.3297(3) 0.059(3) Uani 1 1 d . . . . .
H33 H 0.3710 1.1566 0.3431 0.071 Uiso 1 1 calc R U . . .
C34 C 0.4717(5) 1.1728(17) 0.3429(3) 0.050(2) Uani 1 1 d . . . . .
C35 C 0.4974(6) 0.9662(17) 0.3777(3) 0.053(2) Uani 1 1 d . . . . .
O3A O 0.6872(16) 0.543(6) 0.5299(11) 0.121(12) Uiso 0.38(3) 1 d . . P C 5
C36A C 0.793(2) 0.309(10) 0.5670(16) 0.096(16) Uiso 0.38(3) 1 d . . P C 5
H36A H 0.8198 0.1531 0.5606 0.144 Uiso 0.38(3) 1 d R U P C 5
H36B H 0.7808 0.2802 0.5971 0.144 Uiso 0.38(3) 1 d R U P C 5
H36C H 0.8197 0.4762 0.5686 0.144 Uiso 0.38(3) 1 d R U P C 5
C37A C 0.721(3) 0.353(10) 0.5226(16) 0.104(10) Uiso 0.38(3) 1 d . . P C 5
C38A C 0.717(2) 0.180(10) 0.4922(15) 0.081(14) Uiso 0.38(3) 1 d . . P C 5
H38A H 0.7569 0.0603 0.5004 0.121 Uiso 0.38(3) 1 calc R U P C 5
H38B H 0.6765 0.0712 0.4897 0.121 Uiso 0.38(3) 1 calc R U P C 5
H38C H 0.7161 0.2686 0.4619 0.121 Uiso 0.38(3) 1 calc R U P C 5
O3B O 0.675(2) 0.268(8) 0.5531(13) 0.134(16) Uiso 0.33(2) 1 d . . P D 6
C36B C 0.7942(19) 0.401(8) 0.5678(12) 0.055(10) Uiso 0.33(2) 1 d . . P D 6
H36D H 0.8296 0.4102 0.5504 0.082 Uiso 0.33(2) 1 calc R U P D 6
H36E H 0.7863 0.5834 0.5792 0.082 Uiso 0.33(2) 1 calc R U P D 6
H36F H 0.8081 0.2773 0.5947 0.082 Uiso 0.33(2) 1 calc R U P D 6
C37B C 0.737(3) 0.307(7) 0.539(2) 0.104(10) Uiso 0.33(2) 1 d . . P D 6
C38B C 0.727(3) 0.248(12) 0.488(2) 0.092(18) Uiso 0.33(2) 1 d . . P D 6
H38D H 0.6810 0.1819 0.4757 0.138 Uiso 0.33(2) 1 calc R U P D 6
H38E H 0.7343 0.4145 0.4717 0.138 Uiso 0.33(2) 1 calc R U P D 6
H38F H 0.7591 0.1075 0.4838 0.138 Uiso 0.33(2) 1 calc R U P D 6

loop_
_atom_site_aniso_label
_atom_site_aniso_U_11
_atom_site_aniso_U_22
_atom_site_aniso_U_33
_atom_site_aniso_U_23
_atom_site_aniso_U_13
_atom_site_aniso_U_12
F1A 0.060(10) 0.075(11) 0.073(13) 0.029(9) -0.010(9) -0.020(7)
F2A 0.13(2) 0.14(2) 0.11(2) 0.063(18) 0.07(2) 0.057(19)
F1B 0.16(3) 0.087(16) 0.078(16) 0.031(13) -0.063(18) -0.050(18)
F2B 0.094(15) 0.061(8) 0.085(13) 0.038(8) 0.038(11) 0.037(8)
O1 0.130(8) 0.039(3) 0.042(4) 0.011(3) 0.012(4) 0.014(4)
O2 0.105(6) 0.041(3) 0.047(4) 0.009(3) 0.015(4) 0.006(4)
N2 0.108(7) 0.034(4) 0.033(4) -0.003(3) -0.006(4) 0.004(4)
C17 0.101(10) 0.048(5) 0.027(4) 0.002(4) 0.007(5) 0.013(6)
C18 0.094(8) 0.049(5) 0.033(4) 0.006(4) 0.014(5) 0.018(5)
C19 0.111(10) 0.037(4) 0.032(4) -0.001(4) 0.009(5) 0.012(5)
C20 0.098(9) 0.038(4) 0.030(4) -0.003(4) -0.001(5) 0.004(5)
C21 0.117(10) 0.036(4) 0.029(4) 0.003(4) 0.006(5) 0.000(5)
C22 0.084(8) 0.040(5) 0.029(4) -0.003(4) -0.008(5) 0.001(5)
C23 0.100(9) 0.041(5) 0.035(4) 0.003(4) 0.018(5) 0.006(5)
C24 0.100(10) 0.047(5) 0.054(6) -0.006(5) -0.006(6) 0.019(6)
C25 0.091(9) 0.081(8) 0.059(6) 0.004(6) -0.001(6) 0.001(7)
C26 0.088(9) 0.059(6) 0.056(6) 0.005(5) 0.005(6) 0.003(6)
C27 0.099(9) 0.038(5) 0.044(5) -0.004(4) -0.001(6) 0.000(5)
C28 0.078(8) 0.040(4) 0.037(4) -0.005(4) 0.003(5) 0.005(5)
C29 0.107(9) 0.034(4) 0.028(4) -0.006(4) 0.004(5) -0.005(5)
C30 0.094(9) 0.039(4) 0.033(4) -0.005(4) 0.002(5) 0.007(5)
C31 0.111(10) 0.040(5) 0.030(4) -0.005(4) 0.007(5) -0.003(6)
C32 0.093(8) 0.044(5) 0.029(4) -0.001(4) -0.005(5) 0.013(5)
C33 0.084(8) 0.048(5) 0.038(4) -0.002(4) 0.000(5) -0.007(5)
C34 0.077(7) 0.039(4) 0.027(4) -0.002(3) -0.002(4) -0.003(5)
C35 0.085(8) 0.039(4) 0.031(4) 0.001(4) 0.004(4) -0.008(5)

loop_
_atom_type_symbol
_atom_type_description
_atom_type_scat_dispersion_real
_atom_type_scat_dispersion_imag
_atom_type_scat_source
C C 0.0041 0.0020 'International Tables Vol C Tables 4.2.6.8 and 6.1.1.4'
H H 0.0000 0.0000 'International Tables Vol C Tables 4.2.6.8 and 6.1.1.4'
B B 0.0021 0.0009 'International Tables Vol C Tables 4.2.6.8 and 6.1.1.4'
F F 0.0215 0.0127 'International Tables Vol C Tables 4.2.6.8 and 6.1.1.4'
N N 0.0078 0.0041 'International Tables Vol C Tables 4.2.6.8 and 6.1.1.4'
O O 0.0135 0.0075 'International Tables Vol C Tables 4.2.6.8 and 6.1.1.4'

loop_
_geom_angle_atom_site_label_1
_geom_angle_atom_site_label_2
_geom_angle_atom_site_label_3
_geom_angle
F2A B1A F1A 104(3)
F2A B1A O2 114(2)
F1A B1A O2 107.0(19)
F2A B1A O1 117(2)
F1A B1A O1 108.6(19)
O2 B1A O1 105.3(17)
O2 B1B O1 123(3)
O2 B1B F1B 105(3)
O1 B1B F1B 101(3)
O2 B1B F2B 110(3)
O1 B1B F2B 109(3)
F1B B1B F2B 108(3)
C17 O1 B1B 113(2)
C17 O1 B1A 126.5(12)
C19 O2 B1B 113.7(19)
C19 O2 B1A 126.0(11)
C35 N2 C20 107.4(10)
C13A N1A C16A 108.7(18)
C6A C1A C14A 121.8(19)
C6A C1A C2A 120.0(15)
C14A C1A C2A 118.1(16)
C3A C2A C1A 118.0(17)
C2A C3A C4A 121(2)
C3A C4A C5A 122.7(18)
C6A C5A C4A 115.6(16)
C1A C6A C5A 122.6(17)
C1A C6A C7A 119.1(15)
C5A C6A C7A 118.2(14)
C12A C7A C8A 121.5(15)
C12A C7A C6A 118.8(12)
C8A C7A C6A 119.7(12)
C7A C8A C9A 118.1(14)
C10A C9A C8A 122.0(16)
C9A C10A C11A 120.6(19)
C12A C11A C10A 116.9(17)
C7A C12A C13A 123.4(18)
C7A C12A C11A 120.8(14)
C13A C12A C11A 115.6(17)
N1A C13A C12A 137(2)
N1A C13A C14A 105.3(14)
C12A C13A C14A 117.9(15)
C15A C14A C1A 133(2)
C15A C14A C13A 108.4(15)
C1A C14A C13A 118.9(15)
C16A C15A C14A 104(2)
C15A C16A N1A 113(2)
C15A C16A C17 133.4(19)
N1A C16A C17 113(2)
C16B N1B C13B 104(2)
C14B C1B C2B 115.8(18)
C14B C1B C6B 124.2(18)
C2B C1B C6B 120.0
C3B C2B C1B 120.0
C4B C3B C2B 120.0
C3B C4B C5B 120.0
C4B C5B C6B 120.0
C5B C6B C1B 120.0
C5B C6B C7B 121.5(12)
C1B C6B C7B 118.5(12)
C8B C7B C12B 120.0
C8B C7B C6B 121.0(13)
C12B C7B C6B 119.0(13)
C7B C8B C9B 120.0
C10B C9B C8B 120.0
C9B C10B C11B 120.00(6)
C12B C11B C10B 120.0
C11B C12B C7B 120.0
C11B C12B C13B 122.6(19)
C7B C12B C13B 117.4(19)
N1B C13B C14B 110(2)
N1B C13B C12B 126(3)
C14B C13B C12B 124(2)
C15B C14B C1B 137(3)
C15B C14B C13B 107(2)
C1B C14B C13B 116(2)
C14B C15B C16B 108(2)
N1B C16B C17 119(2)
N1B C16B C15B 110.6(19)
C17 C16B C15B 130(2)
O1 C17 C18 121.0(9)
O1 C17 C16B 103.7(14)
C18 C17 C16B 135.4(16)
O1 C17 C16A 123.2(13)
C18 C17 C16A 115.8(14)
C17 C18 C19 119.2(11)
O2 C19 C18 121.6(10)
O2 C19 C20 114.4(8)
C18 C19 C20 124.1(12)
N2 C20 C21 108.8(9)
N2 C20 C19 119.8(11)
C21 C20 C19 131.2(9)
C20 C21 C22 106.4(10)
C35 C22 C21 107.4(10)
C35 C22 C23 121.3(8)
C21 C22 C23 131.3(10)
C24 C23 C28 119.7(10)
C24 C23 C22 122.6(9)
C28 C23 C22 117.6(10)
C23 C24 C25 122.0(10)
C26 C25 C24 118.0(12)
C27 C26 C25 120.6(12)
C26 C27 C28 122.7(10)
C27 C28 C23 116.9(10)
C27 C28 C29 123.6(8)
C23 C28 C29 119.4(9)
C34 C29 C30 115.8(10)
C34 C29 C28 123.0(8)
C30 C29 C28 121.2(9)
C31 C30 C29 120.6(10)
C30 C31 C32 122.4(9)
C33 C32 C31 119.4(11)
C32 C33 C34 119.5(10)
C33 C34 C29 122.4(8)
C33 C34 C35 123.2(9)
C29 C34 C35 114.4(9)
N2 C35 C22 109.8(8)
N2 C35 C34 125.8(10)
C22 C35 C34 124.3(9)
O3A C37A C38A 137(6)
O3A C37A C36A 113(4)
C38A C37A C36A 111(5)
C36B C37B O3B 125(5)
C36B C37B C38B 126(5)
O3B C37B C38B 110(5)

loop_
_geom_bond_atom_site_label_1
_geom_bond_atom_site_label_2
_geom_bond_distance
B1A F2A 1.31(3)
B1A F1A 1.46(4)
B1A O2 1.52(2)
B1A O1 1.54(2)
B1B O2 1.38(4)
B1B O1 1.39(4)
B1B F1B 1.39(5)
B1B F2B 1.40(4)
O1 C17 1.328(13)
O2 C19 1.334(14)
N2 C35 1.382(13)
N2 C20 1.393(12)
N1A C13A 1.340(19)
N1A C16A 1.38(3)
C1A C6A 1.34(2)
C1A C14A 1.45(2)
C1A C2A 1.47(3)
C2A C3A 1.33(2)
C3A C4A 1.35(3)
C4A C5A 1.44(3)
C5A C6A 1.36(2)
C6A C7A 1.54(2)
C7A C12A 1.35(2)
C7A C8A 1.407(19)
C8A C9A 1.48(2)
C9A C10A 1.29(2)
C10A C11A 1.48(2)
C11A C12A 1.46(3)
C12A C13A 1.41(2)
C13A C14A 1.48(2)
C14A C15A 1.41(3)
C15A C16A 1.35(3)
C16A C17 1.50(3)
N1B C16B 1.37(4)
N1B C13B 1.43(3)
C1B C14B 1.36(3)
C1B C2B 1.3900
C1B C6B 1.3900
C2B C3B 1.3900
C3B C4B 1.3900
C4B C5B 1.3900
C5B C6B 1.3900
C6B C7B 1.51(3)
C7B C8B 1.3900
C7B C12B 1.3900
C8B C9B 1.3900
C9B C10B 1.3900
C10B C11B 1.3900
C11B C12B 1.3900
C12B C13B 1.44(3)
C13B C14B 1.44(4)
C14B C15B 1.35(3)
C15B C16B 1.43(3)
C16B C17 1.39(2)
C17 C18 1.382(15)
C18 C19 1.384(13)
C19 C20 1.430(14)
C20 C21 1.415(16)
C21 C22 1.422(12)
C22 C35 1.388(15)
C22 C23 1.450(15)
C23 C24 1.394(16)
C23 C28 1.413(12)
C24 C25 1.401(18)
C25 C26 1.390(15)
C26 C27 1.368(16)
C27 C28 1.411(15)
C28 C29 1.485(14)
C29 C34 1.423(14)
C29 C30 1.438(13)
C30 C31 1.369(15)
C31 C32 1.402(15)
C32 C33 1.375(12)
C33 C34 1.412(14)
C34 C35 1.443(12)
O3A C37A 1.21(6)
C36A C37A 1.74(7)
C37A C38A 1.22(7)
O3B C37B 1.43(6)
C36B C37B 1.35(7)
C37B C38B 1.48(9)

loop_
_geom_torsion_atom_site_label_1
_geom_torsion_atom_site_label_2
_geom_torsion_atom_site_label_3
_geom_torsion_atom_site_label_4
_geom_torsion
O2 B1B O1 C17 35(4)
F1B B1B O1 C17 151(2)
F2B B1B O1 C17 -96(3)
F2A B1A O1 C17 -127(3)
F1A B1A O1 C17 115.0(17)
O2 B1A O1 C17 1(3)
O1 B1B O2 C19 -30(4)
F1B B1B O2 C19 -144(3)
F2B B1B O2 C19 100(3)
F2A B1A O2 C19 135(2)
F1A B1A O2 C19 -110.3(17)
O1 B1A O2 C19 5(3)
C6A C1A C2A C3A 3(2)
C14A C1A C2A C3A -180.0(15)
C1A C2A C3A C4A 0(2)
C2A C3A C4A C5A -4(3)
C3A C4A C5A C6A 6(2)
C14A C1A C6A C5A -178.1(15)
C2A C1A C6A C5A -1(2)
C14A C1A C6A C7A 0(2)
C2A C1A C6A C7A 177.6(12)
C4A C5A C6A C1A -3(2)
C4A C5A C6A C7A 178.5(12)
C1A C6A C7A C12A -1.9(19)
C5A C6A C7A C12A 176.7(14)
C1A C6A C7A C8A 178.8(13)
C5A C6A C7A C8A -2.6(19)
C12A C7A C8A C9A 0(2)
C6A C7A C8A C9A 178.9(12)
C7A C8A C9A C10A 2(2)
C8A C9A C10A C11A -2(2)
C9A C10A C11A C12A 1(2)
C8A C7A C12A C13A -177.3(13)
C6A C7A C12A C13A 3(2)
C8A C7A C12A C11A -1(2)
C6A C7A C12A C11A 179.3(13)
C10A C11A C12A C7A 1(2)
C10A C11A C12A C13A 177.5(14)
C16A N1A C13A C12A 177.7(16)
C16A N1A C13A C14A 3.0(16)
C7A C12A C13A N1A -177.6(14)
C11A C12A C13A N1A 6(2)
C7A C12A C13A C14A -3(2)
C11A C12A C13A C14A -179.4(12)
C6A C1A C14A C15A -178.9(17)
C2A C1A C14A C15A 4(2)
C6A C1A C14A C13A 0(2)
C2A C1A C14A C13A -177.6(12)
N1A C13A C14A C15A -3.5(15)
C12A C13A C14A C15A -179.4(14)
N1A C13A C14A C1A 177.6(13)
C12A C13A C14A C1A 1.7(19)
C1A C14A C15A C16A -178.7(17)
C13A C14A C15A C16A 2.6(17)
C14A C15A C16A N1A -1(2)
C14A C15A C16A C17 172.8(18)
C13A N1A C16A C15A -1(2)
C13A N1A C16A C17 -176.5(12)
C14B C1B C2B C3B -179.2(16)
C6B C1B C2B C3B 0.0
C1B C2B C3B C4B 0.0
C2B C3B C4B C5B 0.0
C3B C4B C5B C6B 0.0
C4B C5B C6B C1B 0.0
C4B C5B C6B C7B 178.1(15)
C14B C1B C6B C5B 179.1(18)
C2B C1B C6B C5B 0.0
C14B C1B C6B C7B 1(2)
C2B C1B C6B C7B -178.2(15)
C5B C6B C7B C8B 0.2(18)
C1B C6B C7B C8B 178.4(11)
C5B C6B C7B C12B -179.8(11)
C1B C6B C7B C12B -1.6(17)
C12B C7B C8B C9B 0.0
C6B C7B C8B C9B 180.0(17)
C7B C8B C9B C10B 0.0
C8B C9B C10B C11B 0.0
C9B C10B C11B C12B 0.0
C10B C11B C12B C7B 0.0
C10B C11B C12B C13B -178.4(19)
C8B C7B C12B C11B 0.0
C6B C7B C12B C11B 180.0(17)
C8B C7B C12B C13B 178.5(18)
C6B C7B C12B C13B -1.5(19)
C16B N1B C13B C14B -2(2)
C16B N1B C13B C12B -175.0(18)
C11B C12B C13B N1B -4(3)
C7B C12B C13B N1B 177.9(15)
C11B C12B C13B C14B -176.0(16)
C7B C12B C13B C14B 5(2)
C2B C1B C14B C15B -2(3)
C6B C1B C14B C15B 179(2)
C2B C1B C14B C13B -178.1(14)
C6B C1B C14B C13B 3(3)
N1B C13B C14B C15B 3(2)
C12B C13B C14B C15B 176.8(18)
N1B C13B C14B C1B -179.6(17)
C12B C13B C14B C1B -6(3)
C1B C14B C15B C16B -180(2)
C13B C14B C15B C16B -4(2)
C13B N1B C16B C17 177.5(15)
C13B N1B C16B C15B -1(2)
C14B C15B C16B N1B 3(2)
C14B C15B C16B C17 -175.0(19)
B1B O1 C17 C18 -20(2)
B1A O1 C17 C18 -5(2)
N1B C16B C17 O1 -174.5(15)
C15B C16B C17 O1 3(2)
N1B C16B C17 C18 6(3)
C15B C16B C17 C18 -176.5(14)
C15A C16A C17 O1 -174.1(18)
N1A C16A C17 O1 0(2)
C15A C16A C17 C18 6(3)
N1A C16A C17 C18 -179.9(12)
O1 C17 C18 C19 3.3(13)
C16B C17 C18 C19 -177.0(14)
C16A C17 C18 C19 -177.2(11)
B1B O2 C19 C18 10(2)
B1A O2 C19 C18 -7(2)
B1B O2 C19 C20 -170(2)
B1A O2 C19 C20 172.8(19)
C17 C18 C19 O2 2.4(12)
C17 C18 C19 C20 -177.5(8)
C35 N2 C20 C21 -1.9(9)
C35 N2 C20 C19 -177.3(7)
O2 C19 C20 N2 6.9(11)
C18 C19 C20 N2 -173.2(8)
O2 C19 C20 C21 -167.3(9)
C18 C19 C20 C21 12.5(14)
N2 C20 C21 C22 0.4(9)
C19 C20 C21 C22 175.2(8)
C20 C21 C22 C35 1.2(9)
C20 C21 C22 C23 -177.0(8)
C35 C22 C23 C24 -177.6(8)
C21 C22 C23 C24 0.4(14)
C35 C22 C23 C28 0.2(12)
C21 C22 C23 C28 178.2(8)
C28 C23 C24 C25 0.7(14)
C22 C23 C24 C25 178.5(9)
C23 C24 C25 C26 -0.5(15)
C24 C25 C26 C27 -0.2(16)
C25 C26 C27 C28 0.7(15)
C26 C27 C28 C23 -0.5(13)
C26 C27 C28 C29 -179.1(8)
C24 C23 C28 C27 -0.2(12)
C22 C23 C28 C27 -178.1(8)
C24 C23 C28 C29 178.4(8)
C22 C23 C28 C29 0.5(11)
C27 C28 C29 C34 177.2(8)
C23 C28 C29 C34 -1.3(11)
C27 C28 C29 C30 -4.3(12)
C23 C28 C29 C30 177.2(8)
C34 C29 C30 C31 -1.9(11)
C28 C29 C30 C31 179.4(7)
C29 C30 C31 C32 1.3(13)
C30 C31 C32 C33 -0.5(13)
C31 C32 C33 C34 0.5(12)
C32 C33 C34 C29 -1.3(12)
C32 C33 C34 C35 178.0(7)
C30 C29 C34 C33 2.0(11)
C28 C29 C34 C33 -179.4(8)
C30 C29 C34 C35 -177.4(7)
C28 C29 C34 C35 1.2(10)
C20 N2 C35 C22 2.7(9)
C20 N2 C35 C34 178.9(7)
C21 C22 C35 N2 -2.4(9)
C23 C22 C35 N2 176.0(7)
C21 C22 C35 C34 -178.7(7)
C23 C22 C35 C34 -0.3(13)
C33 C34 C35 N2 4.4(12)
C29 C34 C35 N2 -176.2(7)
C33 C34 C35 C22 -179.8(8)
C29 C34 C35 C22 -0.4(11)
